data_2012848
loop_
_publ_author_name
'Cox, Philip J.'
'Wardell, James L.'

_publ_section_title
;
 Coordinative N\\rightarrow B bond formation and hydrogen-bonded
 molecular ladders in 2,5-bis[(<i>N</i>\\rightarrow
 <i>B</i>)-(2-aminoethoxy)phenylboryl]thiophene
;
_journal_issue 8
_journal_name_full 'Acta Crystallographica Section C'
_journal_page_first o515
_journal_page_last o517
_journal_paper_doi 10.1107/S0108270102010594
_journal_volume 58
_journal_year 2002
_chemical_formula_moiety 'C20 H24 B2 N2 O2 S'
_chemical_formula_sum 'C20 H24 B2 N2 O2 S'
_chemical_formula_weight 378.10
_chemical_melting_point .498E-305
_chemical_name_systematic
;
2,5-bis[(N-B)-(2-aminoethoxy)phenylboryl]thiophene
;
_space_group_IT_number 60
_symmetry_cell_setting orthorhombic
_symmetry_space_group_name_Hall '-P 2n 2ab'
_symmetry_space_group_name_H-M 'P b c n'
_atom_sites_solution_hydrogens geom
_atom_sites_solution_primary direct
_atom_sites_solution_secondary difmap
_audit_creation_method SHELXL97
_cell_angle_alpha 90
_cell_angle_beta 90
_cell_angle_gamma 90
_cell_formula_units_Z 4
_cell_length_a 11.484(3)
_cell_length_b 18.385(6)
_cell_length_c 9.509(3)
_cell_measurement_reflns_used 5000
_cell_measurement_temperature 150(2)
_cell_measurement_theta_max 24.94
_cell_measurement_theta_min 2.09
_cell_volume 2007.7(11)
_computing_cell_refinement MADNES
_computing_data_collection 'MADNES (Pflugrath & Messerschmidt, 1989)'
_computing_data_reduction 'ABSMAD (Karaulov, 1992)'
_computing_molecular_graphics 'ORTEP-3 for Windows (Farrugia, 1997) and PLATON (Spek, 2001)'
_computing_publication_material 'SHELXL97 and PLATON'
_computing_structure_refinement 'SHELXL97 (Sheldrick, 1997)'
_computing_structure_solution 'SIR97 (Altomare et al., 1999)'
_diffrn_ambient_temperature 150(2)
_diffrn_detector_area_resol_mean 9.091
_diffrn_measured_fraction_theta_full 0.918
_diffrn_measured_fraction_theta_max 0.918
_diffrn_measurement_device_type
;
Delft Instruments FAST diffractometer with Oxford Cryosystems low-temperature
device (Cosier & Glazer, 1986)
;
_diffrn_measurement_method 'area detector'
_diffrn_radiation_monochromator graphite
_diffrn_radiation_source 'fine-focus sealed tube'
_diffrn_radiation_type MoK\a
_diffrn_radiation_wavelength 0.71073
_diffrn_reflns_av_R_equivalents 0.123
_diffrn_reflns_av_sigmaI/netI 0.210
_diffrn_reflns_limit_h_max 13
_diffrn_reflns_limit_h_min -10
_diffrn_reflns_limit_k_max 20
_diffrn_reflns_limit_k_min -19
_diffrn_reflns_limit_l_max 9
_diffrn_reflns_limit_l_min -10
_diffrn_reflns_number 7298
_diffrn_reflns_theta_full 24.94
_diffrn_reflns_theta_max 24.94
_diffrn_reflns_theta_min 2.09
_diffrn_standards_decay_% 0
_diffrn_standards_number 0
_exptl_absorpt_coefficient_mu 0.178
_exptl_absorpt_correction_type none
_exptl_crystal_colour colourless
_exptl_crystal_density_diffrn 1.251
_exptl_crystal_density_meas ?
_exptl_crystal_density_method 'not measured'
_exptl_crystal_description lozenge
_exptl_crystal_F_000 800
_exptl_crystal_size_max 0.22
_exptl_crystal_size_mid 0.20
_exptl_crystal_size_min 0.16
_refine_diff_density_max 0.22
_refine_diff_density_min -0.23
_refine_ls_extinction_method none
_refine_ls_goodness_of_fit_ref 0.629
_refine_ls_hydrogen_treatment mixed
_refine_ls_matrix_type full
_refine_ls_number_parameters 141
_refine_ls_number_reflns 1620
_refine_ls_number_restraints 0
_refine_ls_restrained_S_all 0.629
_refine_ls_R_factor_all 0.112
_refine_ls_R_factor_gt 0.040
_refine_ls_shift/su_max 0.008
_refine_ls_shift/su_mean 0.001
_refine_ls_structure_factor_coef Fsqd
_refine_ls_weighting_details 'calc w = 1/[\s^2^(Fo^2^)] where P=(Fo^2^+2Fc^2^)/3'
_refine_ls_weighting_scheme calc
_refine_ls_wR_factor_gt 0.065
_refine_ls_wR_factor_ref 0.075
_reflns_number_gt 738
_reflns_number_total 1620
_reflns_threshold_expression I>2\s(I)
_cod_data_source_file bm1498.cif
_cod_data_source_block IV
_cod_depositor_comments
;
The following automatic conversions were performed:
'_symmetry_cell_setting' value 'Orthorhombic' changed to 'orthorhombic'
according to '/home/saulius/struct/CIF-dictionaries/cif_core.dic'
dictionary named 'cif_core.dic' version 2.4.1 from
2010-06-29.

'_geom_bond_publ_flag' value 'Y' changed to 'y' according to
'/home/saulius/struct/CIF-dictionaries/cif_core.dic' dictionary named
'cif_core.dic' version 2.4.1 from 2010-06-29 (9
times).

'_geom_bond_publ_flag' value 'N' changed to 'n' according to
'/home/saulius/struct/CIF-dictionaries/cif_core.dic' dictionary named
'cif_core.dic' version 2.4.1 from 2010-06-29 (20 times).

Automatic conversion script
Id: cif_fix_enum 1527 2010-12-29 10:47:43Z saulius 

The following automatic conversions were performed:

'_symmetry_cell_setting' value 'Orthorhombic' changed to
'orthorhombic' according to
/home/saulius/struct/CIF-dictionaries/cif_core.dic dictionary named
'cif_core.dic' version 2.4.1 from 2010-06-29.

'_geom_bond_publ_flag'
value 'Y' changed to 'y' according to
/home/saulius/struct/CIF-dictionaries/cif_core.dic dictionary named
'cif_core.dic' version 2.4.1 from 2010-06-29 (9
times).

'_geom_bond_publ_flag' value 'N' changed to 'n' according to
/home/saulius/struct/CIF-dictionaries/cif_core.dic dictionary named
'cif_core.dic' version 2.4.1 from 2010-06-29 (20
times).

'_geom_angle_publ_flag' value 'Y' changed to 'y' according
to /home/saulius/struct/CIF-dictionaries/cif_core.dic dictionary
named 'cif_core.dic' version 2.4.1 from 2010-06-29 (14
times).

'_geom_angle_publ_flag' value 'N' changed to 'n' according
to /home/saulius/struct/CIF-dictionaries/cif_core.dic dictionary
named 'cif_core.dic' version 2.4.1 from 2010-06-29 (36
times).

'_geom_torsion_publ_flag' value 'N' changed to 'n' according
to /home/saulius/struct/CIF-dictionaries/cif_core.dic dictionary
named 'cif_core.dic' version 2.4.1 from 2010-06-29 (28
times).

'_geom_torsion_publ_flag' value 'Y' changed to 'y' according
to /home/saulius/struct/CIF-dictionaries/cif_core.dic dictionary
named 'cif_core.dic' version 2.4.1 from 2010-06-29 (6 times).

Automatic conversion script
Id: cif_fix_values 1715 2011-07-08 13:25:40Z adriana 

The following automatic conversions were performed:

'_exptl_crystal_density_meas' value 'not measured' was changed to '?'
- the value is perceived as not measured.

Automatic conversion script
Id: cif_fix_values 3008 2015-01-20 13:52:24Z robertas 
;
_cod_database_code 2012848
_cod_database_fobs_code 2012848

loop_
_symmetry_equiv_pos_as_xyz
'x, y, z'
'-x+1/2, -y+1/2, z+1/2'
'x+1/2, -y+1/2, -z'
'-x, y, -z+1/2'
'-x, -y, -z'
'x-1/2, y-1/2, -z-1/2'
'-x-1/2, y-1/2, z'
'x, -y, z-1/2'

loop_
_atom_site_label
_atom_site_fract_x
_atom_site_fract_y
_atom_site_fract_z
_atom_site_U_iso_or_equiv
_atom_site_adp_type
_atom_site_calc_flag
_atom_site_refinement_flags
_atom_site_occupancy
_atom_site_disorder_assembly
_atom_site_disorder_group
_atom_site_type_symbol
S1 0.5000 -0.01244(6) 0.2500 0.0291(3) Uani d S 1 . . S
O1 0.79473(16) -0.00550(11) 0.21691(15) 0.0287(6) Uani d . 1 . . O
N1 0.7124(3) -0.02854(16) -0.0105(3) 0.0285(7) Uani d . 1 . . N
H1A 0.646(3) -0.0478(15) -0.028(2) 0.034(11) Uiso d . 1 . . H
H1B 0.745(2) -0.0154(16) -0.096(3) 0.048(11) Uiso d . 1 . . H
B1 0.7217(3) 0.0334(2) 0.1135(3) 0.0235(9) Uani d . 1 . . B
C1 0.5530(2) 0.1179(2) 0.2121(2) 0.0299(8) Uani d . 1 . . C
H1 0.5912 0.1616 0.1852 0.030(9) Uiso calc R 1 . . H
C2 0.5962(3) 0.05165(17) 0.1807(2) 0.0219(8) Uani d . 1 . . C
C3 0.8626(3) -0.05877(17) 0.1464(3) 0.0355(9) Uani d . 1 . . C
H3A 0.8913 -0.0959 0.2134 0.027(8) Uiso calc R 1 . . H
H3B 0.9301 -0.0360 0.0990 0.041(9) Uiso calc R 1 . . H
C4 0.7815(3) -0.09243(18) 0.0404(3) 0.0379(9) Uani d . 1 . . C
H4A 0.8253 -0.1154 -0.0375 0.048(10) Uiso calc R 1 . . H
H4B 0.7305 -0.1293 0.0848 0.028(8) Uiso calc R 1 . . H
C5 0.7814(3) 0.10478(18) 0.0496(3) 0.0272(8) Uani d . 1 . . C
C6 0.7335(3) 0.14601(19) -0.0586(3) 0.0366(9) Uani d . 1 . . C
H6 0.6637 0.1296 -0.1017 0.049(10) Uiso calc R 1 . . H
C7 0.7829(4) 0.2091(2) -0.1053(3) 0.0465(10) Uani d . 1 . . C
H7 0.7474 0.2356 -0.1795 0.050(10) Uiso calc R 1 . . H
C8 0.8849(3) 0.2346(2) -0.0443(4) 0.0563(12) Uani d . 1 . . C
H8 0.9197 0.2785 -0.0760 0.046(10) Uiso calc R 1 . . H
C9 0.9346(4) 0.1949(2) 0.0629(4) 0.0582(12) Uani d . 1 . . C
H9 1.0044 0.2114 0.1059 0.099(15) Uiso calc R 1 . . H
C10 0.8839(3) 0.1325(2) 0.1070(3) 0.0396(9) Uani d . 1 . . C
H10 0.9201 0.1062 0.1810 0.032(9) Uiso calc R 1 . . H

loop_
_atom_site_aniso_label
_atom_site_aniso_U_11
_atom_site_aniso_U_22
_atom_site_aniso_U_33
_atom_site_aniso_U_12
_atom_site_aniso_U_13
_atom_site_aniso_U_23
S1 0.0238(6) 0.0366(8) 0.0269(6) 0.000 0.0016(5) 0.000
O1 0.0242(11) 0.0448(17) 0.0170(10) 0.0091(11) -0.0010(9) 0.0008(9)
N1 0.0217(17) 0.044(2) 0.0194(17) -0.0034(16) 0.0011(15) -0.0016(13)
B1 0.026(2) 0.032(3) 0.0121(18) 0.004(2) -0.0021(17) -0.0018(15)
C1 0.0233(18) 0.033(2) 0.033(2) -0.0016(18) 0.0055(15) 0.0014(15)
C2 0.0239(19) 0.030(2) 0.0118(15) -0.0040(16) -0.0031(13) 0.0028(14)
C3 0.031(2) 0.042(3) 0.0337(19) 0.005(2) 0.0025(18) 0.0105(18)
C4 0.049(3) 0.029(3) 0.036(2) 0.009(2) 0.000(2) 0.0022(17)
C5 0.021(2) 0.041(2) 0.0196(17) 0.0030(18) 0.0034(15) -0.0009(15)
C6 0.041(2) 0.038(3) 0.0305(19) -0.010(2) 0.0046(18) 0.0003(17)
C7 0.056(3) 0.043(3) 0.041(2) 0.004(2) 0.010(2) 0.0086(19)
C8 0.053(3) 0.047(3) 0.069(3) -0.017(3) 0.022(2) 0.004(2)
C9 0.040(3) 0.056(4) 0.079(3) -0.009(2) 0.007(2) 0.005(2)
C10 0.028(2) 0.044(3) 0.047(2) -0.007(2) 0.0017(18) 0.0065(19)

loop_
_atom_type_symbol
_atom_type_description
_atom_type_scat_dispersion_real
_atom_type_scat_dispersion_imag
_atom_type_scat_source
C C 0.0033 0.0016 'International Tables Vol C Tables 4.2.6.8 and 6.1.1.4'
H H 0.0000 0.0000 'International Tables Vol C Tables 4.2.6.8 and 6.1.1.4'
B B 0.0013 0.0007 'International Tables Vol C Tables 4.2.6.8 and 6.1.1.4'
N N 0.0061 0.0033 'International Tables Vol C Tables 4.2.6.8 and 6.1.1.4'
O O 0.0106 0.0060 'International Tables Vol C Tables 4.2.6.8 and 6.1.1.4'
S S 0.1246 0.1234 'International Tables Vol C Tables 4.2.6.8 and 6.1.1.4'

loop_
_geom_angle_atom_site_label_1
_geom_angle_atom_site_label_2
_geom_angle_atom_site_label_3
_geom_angle_site_symmetry_1
_geom_angle_site_symmetry_3
_geom_angle
_geom_angle_publ_flag
C2 S1 C2 . 4_655 95.0(2) y
C3 O1 B1 . . 109.30(19) n
C4 N1 B1 . . 106.1(2) y
C4 N1 H1A . . 102(2) n
B1 N1 H1A . . 119.0(18) n
C4 N1 H1B . . 105.8(18) n
B1 N1 H1B . . 114.9(18) n
H1A N1 H1B . . 108(2) n
O1 B1 C5 . . 114.0(3) y
O1 B1 C2 . . 110.1(2) y
C5 B1 C2 . . 111.2(3) y
O1 B1 N1 . . 100.3(2) y
C5 B1 N1 . . 108.9(2) y
C2 B1 N1 . . 111.8(3) y
C1 C2 B1 . . 127.2(3) y
C1 C2 S1 . . 107.1(2) y
B1 C2 S1 . . 125.1(2) y
C2 C1 C1 . 4_655 115.43(18) y
C2 C1 H1 . . 122.3 n
C1 C1 H1 4_655 . 122.3 n
O1 C3 C4 . . 105.1(2) y
O1 C3 H3A . . 110.7 n
C4 C3 H3A . . 110.7 n
O1 C3 H3B . . 110.7 n
C4 C3 H3B . . 110.7 n
H3A C3 H3B . . 108.8 n
N1 C4 C3 . . 102.8(3) y
N1 C4 H4A . . 111.2 n
C3 C4 H4A . . 111.2 n
N1 C4 H4B . . 111.2 n
C3 C4 H4B . . 111.2 n
H4A C4 H4B . . 109.1 n
C6 C5 C10 . . 115.1(3) n
C6 C5 B1 . . 124.0(3) n
C10 C5 B1 . . 120.9(3) n
C7 C6 C5 . . 122.6(3) n
C7 C6 H6 . . 118.7 n
C5 C6 H6 . . 118.7 n
C6 C7 C8 . . 120.1(4) n
C6 C7 H7 . . 120.0 n
C8 C7 H7 . . 120.0 n
C9 C8 C7 . . 118.7(4) n
C9 C8 H8 . . 120.6 n
C7 C8 H8 . . 120.6 n
C10 C9 C8 . . 120.0(4) n
C10 C9 H9 . . 120.0 n
C8 C9 H9 . . 120.0 n
C9 C10 C5 . . 123.5(4) n
C9 C10 H10 . . 118.2 n
C5 C10 H10 . . 118.2 n

loop_
_geom_bond_atom_site_label_1
_geom_bond_atom_site_label_2
_geom_bond_site_symmetry_2
_geom_bond_distance
_geom_bond_publ_flag
S1 C2 . 1.744(3) y
S1 C2 4_655 1.744(3) n
O1 C3 . 1.420(3) y
O1 B1 . 1.477(4) y
N1 C4 . 1.497(4) n
N1 B1 . 1.642(4) y
N1 H1A . 0.86(3) n
N1 H1B . 0.92(3) n
B1 C5 . 1.600(4) y
B1 C2 . 1.612(4) y
C2 C1 . 1.348(4) y
C1 C1 4_655 1.415(5) y
C1 H1 . 0.9500 n
C3 C4 . 1.505(4) y
C3 H3A . 0.9900 n
C3 H3B . 0.9900 n
C4 H4A . 0.9900 n
C4 H4B . 0.9900 n
C5 C6 . 1.391(3) n
C5 C10 . 1.394(4) n
C6 C7 . 1.366(4) n
C6 H6 . 0.9500 n
C7 C8 . 1.388(4) n
C7 H7 . 0.9500 n
C8 C9 . 1.377(4) n
C8 H8 . 0.9500 n
C9 C10 . 1.353(4) n
C9 H9 . 0.9500 n
C10 H10 . 0.9500 n

loop_
_geom_hbond_atom_site_label_D
_geom_hbond_atom_site_label_H
_geom_hbond_atom_site_label_A
_geom_hbond_site_symmetry_A
_geom_hbond_distance_DH
_geom_hbond_distance_HA
_geom_hbond_distance_DA
_geom_hbond_angle_DHA
N1 H1B O1 8_555 0.93(3) 1.91(3) 2.829(3) 172(2)

loop_
_geom_torsion_atom_site_label_1
_geom_torsion_atom_site_label_2
_geom_torsion_atom_site_label_3
_geom_torsion_atom_site_label_4
_geom_torsion_site_symmetry_1
_geom_torsion_site_symmetry_3
_geom_torsion_site_symmetry_4
_geom_torsion
_geom_torsion_publ_flag
C3 O1 B1 C5 . . . -91.2(3) n
C3 O1 B1 C2 . . . 143.0(2) n
C3 O1 B1 N1 . . . 25.1(3) n
C4 N1 B1 O1 . . . -0.3(3) n
C4 N1 B1 C5 . . . 119.6(3) n
C4 N1 B1 C2 . . . -117.1(3) n
O1 B1 C2 C1 . . . 112.8(3) y
C5 B1 C2 C1 . . . -14.6(4) y
N1 B1 C2 C1 . . . -136.6(3) y
O1 B1 C2 S1 . . . -57.1(3) y
C5 B1 C2 S1 . . . 175.52(18) y
N1 B1 C2 S1 . . . 53.5(3) y
C2 S1 C2 C1 4_655 . . 0.12(13) n
C2 S1 C2 B1 4_655 . . 171.7(3) n
B1 C2 C1 C1 . . 4_655 -171.7(3) n
S1 C2 C1 C1 . . 4_655 -0.3(4) n
B1 O1 C3 C4 . . . -41.3(3) n
B1 N1 C4 C3 . . . -22.3(3) n
O1 C3 C4 N1 . . . 38.5(3) n
O1 B1 C5 C6 . . . 173.8(2) n
C2 B1 C5 C6 . . . -60.9(3) n
N1 B1 C5 C6 . . . 62.7(4) n
O1 B1 C5 C10 . . . -10.3(4) n
C2 B1 C5 C10 . . . 115.0(3) n
N1 B1 C5 C10 . . . -121.4(3) n
C10 C5 C6 C7 . . . -0.1(4) n
B1 C5 C6 C7 . . . 176.0(3) n
C5 C6 C7 C8 . . . -0.1(5) n
C6 C7 C8 C9 . . . 0.2(5) n
C7 C8 C9 C10 . . . -0.1(5) n
C8 C9 C10 C5 . . . -0.1(6) n
C6 C5 C10 C9 . . . 0.2(5) n
B1 C5 C10 C9 . . . -176.0(3) n
C2 C1 C1 C2 . 4_655 4_655 0.5(5) n
